data_7158967
loop_
_publ_author_name
'Liu, Baolin'
'Deng, Qingsong'
'Zhang, Lei'
'Meng, Xiangtai'

_publ_section_title
;
 Switchable C2/C3 positional selectivity of thioisatins in a
 three-component domino reaction: combined computational and experimental
 studies
;
_journal_name_full 'Organic &amp; Biomolecular Chemistry'
_journal_paper_doi 10.1039/D2OB01764D
_journal_year 2022
_chemical_absolute_configuration ab
_chemical_formula_moiety 'C19 H16 N2 O S'
_chemical_formula_sum 'C19 H16 N2 O S'
_chemical_formula_weight 320.39
_chemical_name_systematic 1
_space_group_crystal_system orthorhombic
_space_group_IT_number 19
_space_group_name_Hall 'P 2ac 2ab'
_space_group_name_H-M_alt 'P 21 21 21'
_atom_sites_solution_hydrogens mixed
_atom_sites_solution_primary iterative
_audit_creation_date 2021-04-28
_audit_creation_method
;
Olex2 1.2
(compiled 2018.05.29 svn.r3508 for OlexSys, GUI svn.r5506)
;
_audit_update_record
;
2022-09-06 deposited with the CCDC.	2022-11-02 downloaded from the CCDC.
;
_cell_angle_alpha 90
_cell_angle_beta 90
_cell_angle_gamma 90
_cell_formula_units_Z 8
_cell_length_a 9.94330(10)
_cell_length_b 17.21630(10)
_cell_length_c 18.86940(10)
_cell_measurement_reflns_used 19162
_cell_measurement_temperature 293(2)
_cell_measurement_theta_max 67.9730
_cell_measurement_theta_min 2.3280
_cell_volume 3230.19(4)
_computing_cell_refinement 'CrysAlisPro 1.171.41.89a (Rigaku OD, 2020)'
_computing_data_collection 'CrysAlisPro 1.171.41.89a (Rigaku OD, 2020)'
_computing_data_reduction 'CrysAlisPro 1.171.41.89a (Rigaku OD, 2020)'
_computing_molecular_graphics 'Olex2 (Dolomanov et al., 2009)'
_computing_publication_material 'Olex2 (Dolomanov et al., 2009)'
_computing_structure_refinement 'ShelXL (Sheldrick, 2015)'
_computing_structure_solution 'olex2.solve (Bourhis et al., 2015)'
_diffrn_ambient_temperature 293
_diffrn_detector 'Hybrid Pixel Array Detector'
_diffrn_detector_area_resol_mean 10.0000
_diffrn_measured_fraction_theta_full 0.999
_diffrn_measured_fraction_theta_max 0.998
_diffrn_measurement_details
;
List of Runs (angles in degrees, time in seconds):

  # Type    Start    End  Width  t~exp~   \w     \q     \k     \f   Frames
#--------------------------------------------------------------------------
  1  \w     -9.00  66.00   0.50    0.52    --   42.30 -65.00  90.00  150
  2  \w     38.00 132.00   0.50    0.52    --   42.30  77.00-150.00  188
  3  \w     -3.00  27.00   0.50    0.52    --   42.30 -77.00  90.00   60
  4  \w     -4.00  69.00   0.50    0.52    --   42.30 -82.00-180.00  146
  5  \w     44.00  69.00   0.50    0.52    --   42.30 -82.00-120.00   50
  6  \w     14.00  41.00   0.50    0.52    --   42.30 -54.00 -60.00   54
  7  \w     47.00  73.00   0.50    0.52    --   42.30  65.00 -30.00   52
  8  \w     39.00  67.00   0.50    0.52    --   42.30  65.00-180.00   56
  9  \w     36.00  82.00   0.50    0.52    --   42.30  65.00 -90.00   92
 10  \w    -42.00 -12.00   0.50    0.52    --   42.30 -54.00 -60.00   60
 11  \w    -42.00 -13.00   0.50    0.52    --   42.30 -82.00-180.00   58
 12  \w    -24.00   1.00   0.50    0.52    --   42.30 -82.00-120.00   50
 13  \w    -37.00 -12.00   0.50    0.52    --   42.30 -65.00  90.00   50
 14  \w    -43.00  70.00   0.50    0.52    --   42.30 -82.00   0.00  226
 15  \w     17.00 132.00   0.50    0.52    --   42.30  54.00 -30.00  230
 16  \w     30.00  61.00   0.50    0.52    --   42.30 -77.00 -60.00   62
 17  \w     41.00  68.00   0.50    0.52    --   42.30 -77.00  90.00   54
 18  \w     78.00 128.00   0.50    0.52    --   42.30  65.00-180.00  100
 19  \w    -39.00 -14.00   0.50    0.52    --   42.30 -77.00  90.00   50
 20  \w      4.00  69.00   0.50    0.52    --   42.30 -82.00  60.00  130
 21  \w     59.00 182.00   0.50    1.00    --   93.70  33.00  60.00  246
 22  \w     38.00 114.00   0.50    1.00    --   93.70 -50.00-120.00  152
 23  \w     59.00 119.00   0.50    1.00    --   93.70 -42.00   0.00  120
 24  \w     73.00 101.00   0.50    1.00    --   93.70 -82.00 150.00   56
 25  \w      8.00  68.00   0.50    1.00    --   93.70 -82.00 150.00  120
 26  \w      4.00  34.00   0.50    1.00    --   93.70 -50.00-120.00   60
 27  \w     34.00 110.00   0.50    1.00    --   93.70 -82.00  30.00  152
 28  \w     45.00  96.00   0.50    1.00    --   93.70 -82.00  90.00  102
 29  \w     22.00  48.00   0.50    1.00    --   93.70 -42.00   0.00   52
 30  \w    145.00 170.00   0.50    1.00    --   93.70  33.00-120.00   50
 31  \w     25.00  97.00   0.50    1.00    --   93.70 -82.00-150.00  144
 32  \w     21.00  68.00   0.50    1.00    --   93.70 -82.00-180.00   94
 33  \w      6.00  34.00   0.50    1.00    --   93.70 -82.00  90.00   56
 34  \w      4.00  95.00   0.50    1.00    --   93.70 -82.00  60.00  182
 35  \w     40.00  96.00   0.50    1.00    --   93.70 -82.00   0.00  112
 36  \w    105.00 173.00   0.50    1.00    --   93.70  42.00 -60.00  136
 37  \w     99.00 162.00   0.50    1.00    --   93.70  68.00  90.00  126
 38  \w     44.00  92.00   0.50    1.00    --   93.70 -82.00 120.00   96
 39  \w     69.00  95.00   0.50    1.00    --   93.70 -82.00 -60.00   52
 40  \w     31.00 111.00   0.50    1.00    --   93.70 -82.00 -90.00  160
 41  \w    112.00 166.00   0.50    1.00    --   93.70  50.00 -30.00  108
 42  \w     64.00 165.00   0.50    1.00    --   93.70  33.00   0.00  202
 43  \w     68.00  98.00   0.50    1.00    --   93.70 -82.00 -30.00   60
 44  \w     73.00  98.00   0.50    1.00    --   93.70 -82.00-180.00   50
 45  \w      4.00  98.00   0.50    1.00    --   93.70 -82.00-120.00  188
;
_diffrn_measurement_device 'four-circle diffractometer'
_diffrn_measurement_device_type 'XtaLAB Pro II AFC12 (RINC): Kappa single'
_diffrn_measurement_method '\w scans'
_diffrn_orient_matrix_type 'CrysAlisPro convention (1999,Acta A55,543-557)'
_diffrn_orient_matrix_UB_11 0.1293372000
_diffrn_orient_matrix_UB_12 -0.0360505000
_diffrn_orient_matrix_UB_13 -0.0306174000
_diffrn_orient_matrix_UB_21 0.0483703000
_diffrn_orient_matrix_UB_22 0.0812395000
_diffrn_orient_matrix_UB_23 -0.0228128000
_diffrn_orient_matrix_UB_31 0.0702655000
_diffrn_orient_matrix_UB_32 0.0104234000
_diffrn_orient_matrix_UB_33 0.0721588000
_diffrn_radiation_monochromator mirror
_diffrn_radiation_probe x-ray
_diffrn_radiation_type CuK\a
_diffrn_radiation_wavelength 1.54184
_diffrn_reflns_av_R_equivalents 0.0460
_diffrn_reflns_av_unetI/netI 0.0277
_diffrn_reflns_Laue_measured_fraction_full 0.999
_diffrn_reflns_Laue_measured_fraction_max 0.998
_diffrn_reflns_limit_h_max 11
_diffrn_reflns_limit_h_min -11
_diffrn_reflns_limit_k_max 20
_diffrn_reflns_limit_k_min -20
_diffrn_reflns_limit_l_max 22
_diffrn_reflns_limit_l_min -16
_diffrn_reflns_number 31960
_diffrn_reflns_point_group_measured_fraction_full 0.999
_diffrn_reflns_point_group_measured_fraction_max 0.996
_diffrn_reflns_theta_full 67.684
_diffrn_reflns_theta_max 68.205
_diffrn_reflns_theta_min 3.475
_diffrn_source 'micro-focus sealed X-ray tube'
_diffrn_source_type 'Rigaku (Cu) X-ray Source'
_exptl_absorpt_coefficient_mu 1.817
_exptl_absorpt_correction_T_max 1.00000
_exptl_absorpt_correction_T_min 0.55025
_exptl_absorpt_correction_type multi-scan
_exptl_absorpt_process_details
;
CrysAlisPro 1.171.41.89a (Rigaku Oxford Diffraction, 2020)
Empirical absorption correction using spherical harmonics,
implemented in SCALE3 ABSPACK scaling algorithm.
;
_exptl_crystal_colour 'clear blackish colourless'
_exptl_crystal_colour_lustre clear
_exptl_crystal_colour_modifier blackish
_exptl_crystal_colour_primary colourless
_exptl_crystal_density_diffrn 1.318
_exptl_crystal_description block
_exptl_crystal_F_000 1344
_exptl_crystal_size_max 0.06
_exptl_crystal_size_mid 0.06
_exptl_crystal_size_min 0.05
_refine_diff_density_max 0.163
_refine_diff_density_min -0.171
_refine_diff_density_rms 0.030
_refine_ls_abs_structure_details
;
 Refined as an inversion twin.
;
_refine_ls_abs_structure_Flack -0.015(16)
_refine_ls_extinction_coef 0.0050(3)
_refine_ls_extinction_expression Fc^*^=kFc[1+0.001xFc^2^\l^3^/sin(2\q)]^-1/4^
_refine_ls_extinction_method 'SHELXL-2018/3 (Sheldrick 2018)'
_refine_ls_goodness_of_fit_ref 1.043
_refine_ls_hydrogen_treatment mixed
_refine_ls_matrix_type full
_refine_ls_number_parameters 427
_refine_ls_number_reflns 5865
_refine_ls_number_restraints 0
_refine_ls_restrained_S_all 1.043
_refine_ls_R_factor_all 0.0328
_refine_ls_R_factor_gt 0.0313
_refine_ls_shift/su_max 0.001
_refine_ls_shift/su_mean 0.000
_refine_ls_structure_factor_coef Fsqd
_refine_ls_weighting_details 'w=1/[\s^2^(Fo^2^)+(0.0537P)^2^+0.1524P] where P=(Fo^2^+2Fc^2^)/3'
_refine_ls_weighting_scheme calc
_refine_ls_wR_factor_gt 0.0847
_refine_ls_wR_factor_ref 0.0861
_reflns_Friedel_coverage 0.772
_reflns_Friedel_fraction_full 0.998
_reflns_Friedel_fraction_max 0.994
_reflns_number_gt 5593
_reflns_number_total 5865
_reflns_threshold_expression 'I > 2\s(I)'
_cod_data_source_file d2ob01764d2.cif
_cod_data_source_block zj20210426_auto
_cod_depositor_comments
;

2024-11-08
Z value and formula fixed to values more according to usual
chemical conventions.                 miguel
;
_cod_original_formula_sum 'C38 H32 N4 O2 S2'
_cod_original_formula_weight 640.79
_cod_original_formula_moiety '2(C19 H16 N2 O S)'
_cod_original_formula_units_Z 4
_cod_database_code 7158967
_shelx_shelxl_version_number 2018/3
_shelx_space_group_comment
;
The symmetry employed for this shelxl refinement is uniquely defined
by the following loop, which should always be used as a source of
symmetry information in preference to the above space-group names.
They are only intended as comments.
;
_shelx_estimated_absorpt_t_max 0.915
_shelx_estimated_absorpt_t_min 0.899
_diffrn_oxdiff_digest_frames
;
01306a6a4f7d41633db7d1dafb3efbb0da00028ff4a
;
_reflns_odcompleteness_completeness 99.97
_reflns_odcompleteness_iscentric 1
_reflns_odcompleteness_theta 66.97
_olex2_refinement_description
;
1. Twinned data refinement
 Scales: 1.015(16)
 -0.015(16)
2. Fixed Uiso
 At 1.2 times of:
  All C(H) groups, All C(H,H) groups, All N(H) groups
 At 1.5 times of:
  All C(H,H,H) groups
3.a Secondary CH2 refined with riding coordinates:
 C34(H34A,H34B), C35(H35A,H35B), C11(H11A,H11B), C12(H12A,H12B)
3.b Aromatic/amide H refined with riding coordinates:
 N44(H44), N21(H21), C27(H27), C4(H4), C39(H39), C6(H6), C7(H7), C42(H42),
 C16(H16), C17(H17), C40(H40), C19(H19), C29(H29), C41(H41), C30(H30), C18(H18)
3.c Idealised Me refined as rotating group:
 C23(H23A,H23B,H23C), C46(H46A,H46B,H46C)
;
_olex2_submission_special_instructions 'No special instructions were received'
_oxdiff_exptl_absorpt_empirical_details
;
Empirical correction (ABSPACK) includes:
- Absorption correction using spherical harmonics
- Frame scaling
;
_oxdiff_exptl_absorpt_empirical_full_max 1.579
_oxdiff_exptl_absorpt_empirical_full_min 0.582

loop_
_space_group_symop_operation_xyz
'x, y, z'
'-x+1/2, -y, z+1/2'
'-x, y+1/2, -z+1/2'
'x+1/2, -y+1/2, -z'

loop_
_atom_site_label
_atom_site_type_symbol
_atom_site_fract_x
_atom_site_fract_y
_atom_site_fract_z
_atom_site_U_iso_or_equiv
_atom_site_adp_type
_atom_site_occupancy
_atom_site_site_symmetry_order
_atom_site_calc_flag
_atom_site_refinement_flags_posn
_atom_site_refinement_flags_adp
_atom_site_refinement_flags_occupancy
_atom_site_disorder_assembly
_atom_site_disorder_group
S9 S 0.82063(7) 0.44401(4) 0.39052(4) 0.0601(2) Uani 1 1 d . . . . .
S32 S 0.29577(8) 0.18350(5) 0.43492(4) 0.0653(2) Uani 1 1 d . . . . .
N44 N 0.2523(2) 0.36135(10) 0.28837(10) 0.0424(4) Uani 1 1 d . . . . .
H44 H 0.287543 0.371052 0.329029 0.051 Uiso 1 1 calc R . . . .
O22 O 0.6665(2) 0.48408(14) 0.49810(10) 0.0735(6) Uani 1 1 d . . . . .
N21 N 0.50783(19) 0.62020(11) 0.38577(11) 0.0450(4) Uani 1 1 d . . . . .
H21 H 0.581703 0.633325 0.365321 0.054 Uiso 1 1 calc R . . . .
O45 O 0.0787(2) 0.19103(15) 0.35559(11) 0.0742(6) Uani 1 1 d . . . . .
N10 N 0.4605(2) 0.40587(12) 0.39578(10) 0.0474(5) Uani 1 1 d . . . . .
N33 N 0.2797(2) 0.15374(12) 0.23600(12) 0.0471(5) Uani 1 1 d . . . . .
C14 C 0.4656(2) 0.54517(13) 0.39963(11) 0.0412(5) Uani 1 1 d . . . . .
C37 C 0.2427(2) 0.28942(12) 0.25651(11) 0.0389(5) Uani 1 1 d . . . . .
C36 C 0.1767(2) 0.29438(13) 0.19377(12) 0.0433(5) Uani 1 1 d . . . . .
C38 C 0.1949(2) 0.41476(13) 0.24321(13) 0.0442(5) Uani 1 1 d . . . . .
C43 C 0.1474(2) 0.37494(14) 0.18327(12) 0.0445(5) Uani 1 1 d . . . . .
C25 C 0.2902(2) 0.21524(12) 0.29056(11) 0.0401(5) Uani 1 1 d . . . . .
C27 C 0.5445(2) 0.23465(14) 0.27836(14) 0.0481(5) Uani 1 1 d . . . . .
H27 H 0.534039 0.245370 0.230368 0.058 Uiso 1 1 calc R . . . .
C4 C 0.5339(2) 0.48258(13) 0.24889(13) 0.0443(5) Uani 1 1 d . . . . .
H4 H 0.442637 0.493981 0.251535 0.053 Uiso 1 1 calc R . . . .
C26 C 0.4322(2) 0.21885(12) 0.31871(12) 0.0419(5) Uani 1 1 d . . . . .
C15 C 0.4098(3) 0.67042(14) 0.41075(12) 0.0462(5) Uani 1 1 d . . . . .
C5 C 0.5953(3) 0.47724(14) 0.18267(12) 0.0469(5) Uani 1 1 d . . . . .
C2 C 0.5476(2) 0.47486(13) 0.38447(12) 0.0417(5) Uani 1 1 d . . . . .
C3 C 0.6056(2) 0.47133(12) 0.31050(12) 0.0409(5) Uani 1 1 d . . . . .
C13 C 0.3450(2) 0.54568(14) 0.43407(12) 0.0461(5) Uani 1 1 d . . . . .
C39 C 0.1815(2) 0.49525(14) 0.25046(16) 0.0554(6) Uani 1 1 d . . . . .
H39 H 0.212060 0.521036 0.290661 0.067 Uiso 1 1 calc R . . . .
C28 C 0.6736(3) 0.23501(14) 0.30755(16) 0.0551(6) Uani 1 1 d . . . . .
C1 C 0.6709(3) 0.47169(14) 0.43558(13) 0.0502(6) Uani 1 1 d . . . . .
C6 C 0.7335(3) 0.46275(15) 0.18089(14) 0.0539(6) Uani 1 1 d . . . . .
H6 H 0.777185 0.460731 0.137349 0.065 Uiso 1 1 calc R . . . .
C34 C 0.1518(3) 0.15322(15) 0.19612(16) 0.0565(6) Uani 1 1 d . . . . .
H34A H 0.076768 0.151894 0.228954 0.068 Uiso 1 1 calc R . . . .
H34B H 0.147309 0.107138 0.166634 0.068 Uiso 1 1 calc R . . . .
C24 C 0.1993(3) 0.19711(14) 0.35623(13) 0.0500(6) Uani 1 1 d . . . . .
C35 C 0.1421(3) 0.22500(16) 0.15016(14) 0.0568(6) Uani 1 1 d . . . . .
H35A H 0.203751 0.220756 0.110509 0.068 Uiso 1 1 calc R . . . .
H35B H 0.051591 0.230117 0.131578 0.068 Uiso 1 1 calc R . . . .
C20 C 0.3062(3) 0.62552(15) 0.44059(12) 0.0486(5) Uani 1 1 d . . . . .
C7 C 0.8071(3) 0.45131(15) 0.24232(14) 0.0543(6) Uani 1 1 d . . . . .
H7 H 0.898872 0.441300 0.240063 0.065 Uiso 1 1 calc R . . . .
C8 C 0.7422(2) 0.45496(14) 0.30703(13) 0.0458(5) Uani 1 1 d . . . . .
C42 C 0.0841(3) 0.41690(18) 0.12877(14) 0.0584(7) Uani 1 1 d . . . . .
H42 H 0.051089 0.391799 0.088751 0.070 Uiso 1 1 calc R . . . .
C16 C 0.4068(3) 0.75130(16) 0.41082(14) 0.0581(6) Uani 1 1 d . . . . .
H16 H 0.477111 0.780204 0.391830 0.070 Uiso 1 1 calc R . . . .
C31 C 0.4472(3) 0.20431(14) 0.39074(14) 0.0525(6) Uani 1 1 d . . . . .
C17 C 0.2957(4) 0.78691(18) 0.44007(14) 0.0687(8) Uani 1 1 d . . . . .
H17 H 0.290769 0.840851 0.440853 0.082 Uiso 1 1 calc R . . . .
C40 C 0.1212(3) 0.53456(17) 0.19572(19) 0.0654(8) Uani 1 1 d . . . . .
H40 H 0.112639 0.588272 0.198413 0.079 Uiso 1 1 calc R . . . .
C19 C 0.1938(3) 0.66365(18) 0.46942(14) 0.0619(7) Uani 1 1 d . . . . .
H19 H 0.122911 0.635519 0.488760 0.074 Uiso 1 1 calc R . . . .
C11 C 0.3820(3) 0.40699(16) 0.46228(13) 0.0578(7) Uani 1 1 d . . . . .
H11A H 0.441848 0.414605 0.502258 0.069 Uiso 1 1 calc R . . . .
H11B H 0.336339 0.357641 0.468444 0.069 Uiso 1 1 calc R . . . .
C29 C 0.6850(3) 0.22082(17) 0.37962(17) 0.0663(8) Uani 1 1 d . . . . .
H29 H 0.769760 0.221364 0.400401 0.080 Uiso 1 1 calc R . . . .
C41 C 0.0724(3) 0.49576(19) 0.13618(17) 0.0695(9) Uani 1 1 d . . . . .
H41 H 0.030833 0.524210 0.100478 0.083 Uiso 1 1 calc R . . . .
C30 C 0.5749(3) 0.20601(18) 0.42112(16) 0.0676(8) Uani 1 1 d . . . . .
H30 H 0.585323 0.197123 0.469423 0.081 Uiso 1 1 calc R . . . .
C18 C 0.1911(3) 0.7434(2) 0.46839(15) 0.0713(8) Uani 1 1 d . . . . .
H18 H 0.116963 0.769073 0.487223 0.086 Uiso 1 1 calc R . . . .
C12 C 0.2792(3) 0.47228(16) 0.45972(15) 0.0583(7) Uani 1 1 d . . . . .
H12A H 0.206326 0.458209 0.428063 0.070 Uiso 1 1 calc R . . . .
H12B H 0.241852 0.480553 0.506604 0.070 Uiso 1 1 calc R . . . .
C23 C 0.5154(3) 0.48762(19) 0.11579(15) 0.0635(7) Uani 1 1 d . . . . .
H23A H 0.467821 0.440490 0.105308 0.095 Uiso 1 1 calc GR . . . .
H23B H 0.575161 0.499748 0.077384 0.095 Uiso 1 1 calc GR . . . .
H23C H 0.452275 0.529254 0.121930 0.095 Uiso 1 1 calc GR . . . .
C46 C 0.7943(3) 0.24887(19) 0.2614(2) 0.0756(9) Uani 1 1 d . . . . .
H46A H 0.811856 0.203362 0.233504 0.113 Uiso 1 1 calc GR . . . .
H46B H 0.871015 0.259948 0.290644 0.113 Uiso 1 1 calc GR . . . .
H46C H 0.777333 0.292154 0.230629 0.113 Uiso 1 1 calc GR . . . .
H33 H 0.284(3) 0.1100(18) 0.2579(15) 0.058(8) Uiso 1 1 d . . . . .
H10 H 0.518(3) 0.3646(18) 0.3966(16) 0.056(8) Uiso 1 1 d . . . . .

loop_
_atom_site_aniso_label
_atom_site_aniso_U_11
_atom_site_aniso_U_22
_atom_site_aniso_U_33
_atom_site_aniso_U_23
_atom_site_aniso_U_13
_atom_site_aniso_U_12
S9 0.0453(3) 0.0721(4) 0.0628(4) 0.0097(3) -0.0101(3) 0.0060(3)
S32 0.0713(5) 0.0748(4) 0.0497(3) 0.0153(3) 0.0016(3) -0.0071(4)
N44 0.0434(10) 0.0375(9) 0.0463(10) -0.0019(7) -0.0090(8) 0.0027(7)
O22 0.0760(14) 0.0943(15) 0.0503(11) -0.0075(10) -0.0164(10) 0.0069(12)
N21 0.0397(10) 0.0450(10) 0.0505(11) 0.0006(8) 0.0032(9) -0.0034(8)
O45 0.0493(11) 0.0973(16) 0.0759(14) 0.0104(12) 0.0096(10) -0.0056(11)
N10 0.0543(12) 0.0441(11) 0.0437(10) 0.0019(8) 0.0015(9) -0.0068(10)
N33 0.0452(11) 0.0383(10) 0.0578(12) -0.0064(9) -0.0035(9) 0.0029(8)
C14 0.0403(11) 0.0454(11) 0.0380(11) -0.0008(9) -0.0016(9) -0.0049(9)
C37 0.0366(11) 0.0388(11) 0.0414(11) -0.0016(9) -0.0019(9) 0.0022(8)
C36 0.0375(11) 0.0502(12) 0.0422(11) -0.0011(9) -0.0032(10) 0.0035(10)
C38 0.0341(11) 0.0435(11) 0.0550(13) 0.0049(10) 0.0029(10) 0.0035(9)
C43 0.0363(11) 0.0514(12) 0.0458(12) 0.0078(10) 0.0024(10) 0.0059(9)
C25 0.0392(11) 0.0371(10) 0.0441(11) -0.0014(9) -0.0019(9) 0.0022(9)
C27 0.0434(12) 0.0472(12) 0.0537(13) 0.0012(10) -0.0040(11) 0.0034(10)
C4 0.0385(12) 0.0473(12) 0.0470(12) -0.0007(10) -0.0010(10) -0.0032(9)
C26 0.0427(12) 0.0345(10) 0.0484(12) 0.0011(9) -0.0065(10) 0.0052(9)
C15 0.0473(12) 0.0513(13) 0.0400(11) -0.0012(9) -0.0031(10) 0.0047(10)
C5 0.0515(13) 0.0446(12) 0.0446(13) -0.0018(10) 0.0007(11) -0.0064(10)
C2 0.0391(11) 0.0453(12) 0.0407(11) -0.0006(9) -0.0038(10) -0.0049(9)
C3 0.0400(11) 0.0378(10) 0.0448(12) -0.0004(9) 0.0011(10) -0.0021(9)
C13 0.0426(12) 0.0553(13) 0.0403(11) -0.0024(10) 0.0017(10) -0.0049(10)
C39 0.0416(13) 0.0430(12) 0.0817(18) 0.0065(11) 0.0039(13) 0.0020(10)
C28 0.0443(13) 0.0452(12) 0.0758(17) 0.0033(12) -0.0089(13) 0.0027(11)
C1 0.0532(14) 0.0480(13) 0.0495(13) 0.0012(10) -0.0102(12) 0.0003(11)
C6 0.0528(14) 0.0571(14) 0.0517(14) -0.0045(11) 0.0127(12) -0.0015(12)
C34 0.0497(14) 0.0503(13) 0.0696(16) -0.0187(12) -0.0073(13) -0.0033(11)
C24 0.0512(15) 0.0447(12) 0.0540(13) 0.0039(10) 0.0035(11) 0.0016(11)
C35 0.0555(15) 0.0641(16) 0.0508(13) -0.0118(12) -0.0126(12) 0.0039(12)
C20 0.0459(12) 0.0619(14) 0.0381(11) -0.0038(10) -0.0006(11) 0.0052(11)
C7 0.0423(13) 0.0584(14) 0.0622(15) -0.0004(12) 0.0061(12) 0.0018(11)
C8 0.0401(11) 0.0444(11) 0.0530(13) 0.0030(10) -0.0019(10) 0.0012(10)
C42 0.0511(14) 0.0752(18) 0.0489(14) 0.0189(12) 0.0033(12) 0.0119(13)
C16 0.0699(17) 0.0509(14) 0.0535(14) 0.0015(11) -0.0021(13) 0.0023(13)
C31 0.0595(15) 0.0468(13) 0.0513(13) 0.0080(10) -0.0075(12) 0.0019(11)
C17 0.092(2) 0.0588(16) 0.0552(15) -0.0029(12) -0.0050(17) 0.0228(16)
C40 0.0482(15) 0.0507(14) 0.097(2) 0.0239(15) 0.0122(15) 0.0088(12)
C19 0.0530(15) 0.0809(19) 0.0518(14) -0.0026(13) 0.0074(13) 0.0108(14)
C11 0.0722(18) 0.0563(15) 0.0449(13) 0.0039(11) 0.0073(13) -0.0162(13)
C29 0.0538(16) 0.0644(16) 0.0807(19) 0.0104(14) -0.0265(15) -0.0034(13)
C41 0.0556(16) 0.077(2) 0.076(2) 0.0413(16) 0.0101(15) 0.0160(15)
C30 0.0719(19) 0.0718(18) 0.0591(16) 0.0127(13) -0.0254(15) -0.0028(15)
C18 0.0704(19) 0.085(2) 0.0589(16) -0.0051(14) 0.0023(16) 0.0327(17)
C12 0.0582(15) 0.0639(16) 0.0528(14) -0.0046(12) 0.0157(13) -0.0156(13)
C23 0.0655(17) 0.0787(19) 0.0463(14) -0.0011(13) -0.0045(13) -0.0061(15)
C46 0.0426(15) 0.0719(18) 0.112(3) 0.0141(17) 0.0003(16) 0.0016(13)

loop_
_atom_type_symbol
_atom_type_description
_atom_type_scat_dispersion_real
_atom_type_scat_dispersion_imag
_atom_type_scat_source
C C 0.0181 0.0091 'International Tables Vol C Tables 4.2.6.8 and 6.1.1.4'
H H 0.0000 0.0000 'International Tables Vol C Tables 4.2.6.8 and 6.1.1.4'
N N 0.0311 0.0180 'International Tables Vol C Tables 4.2.6.8 and 6.1.1.4'
O O 0.0492 0.0322 'International Tables Vol C Tables 4.2.6.8 and 6.1.1.4'
S S 0.3331 0.5567 'International Tables Vol C Tables 4.2.6.8 and 6.1.1.4'

loop_
_geom_angle_atom_site_label_1
_geom_angle_atom_site_label_2
_geom_angle_atom_site_label_3
_geom_angle
_geom_angle_site_symmetry_1
_geom_angle_site_symmetry_3
_geom_angle_publ_flag
C8 S9 C1 91.63(11) . . ?
C31 S32 C24 92.24(12) . . ?
C37 N44 H44 126.2 . . ?
C38 N44 H44 126.2 . . ?
C38 N44 C37 107.53(18) . . ?
C14 N21 H21 126.1 . . ?
C14 N21 C15 107.74(19) . . ?
C15 N21 H21 126.1 . . ?
C2 N10 H10 105.2(19) . . ?
C11 N10 C2 114.81(19) . . ?
C11 N10 H10 109.0(19) . . ?
C25 N33 H33 106.7(19) . . ?
C34 N33 C25 114.78(18) . . ?
C34 N33 H33 106(2) . . ?
N21 C14 C2 123.9(2) . . ?
C13 C14 N21 110.6(2) . . ?
C13 C14 C2 125.4(2) . . ?
N44 C37 C25 123.64(18) . . ?
C36 C37 N44 110.92(19) . . ?
C36 C37 C25 125.3(2) . . ?
C37 C36 C43 106.28(19) . . ?
C37 C36 C35 122.9(2) . . ?
C43 C36 C35 130.8(2) . . ?
N44 C38 C43 108.15(19) . . ?
N44 C38 C39 129.8(2) . . ?
C39 C38 C43 122.0(2) . . ?
C38 C43 C36 107.05(19) . . ?
C38 C43 C42 119.3(2) . . ?
C42 C43 C36 133.7(2) . . ?
N33 C25 C37 106.73(17) . . ?
N33 C25 C26 109.87(17) . . ?
N33 C25 C24 111.55(18) . . ?
C37 C25 C26 114.08(18) . . ?
C37 C25 C24 109.05(18) . . ?
C26 C25 C24 105.64(18) . . ?
C26 C27 H27 119.1 . . ?
C26 C27 C28 121.8(2) . . ?
C28 C27 H27 119.1 . . ?
C5 C4 H4 119.3 . . ?
C3 C4 H4 119.3 . . ?
C3 C4 C5 121.4(2) . . ?
C27 C26 C25 124.8(2) . . ?
C27 C26 C31 119.3(2) . . ?
C31 C26 C25 115.9(2) . . ?
N21 C15 C20 108.0(2) . . ?
N21 C15 C16 129.7(2) . . ?
C16 C15 C20 122.3(2) . . ?
C4 C5 C6 117.6(2) . . ?
C4 C5 C23 121.0(2) . . ?
C6 C5 C23 121.4(2) . . ?
N10 C2 C14 107.68(19) . . ?
N10 C2 C3 108.83(18) . . ?
N10 C2 C1 109.94(18) . . ?
C14 C2 C3 114.80(19) . . ?
C14 C2 C1 109.89(18) . . ?
C3 C2 C1 105.65(19) . . ?
C4 C3 C2 125.2(2) . . ?
C4 C3 C8 119.7(2) . . ?
C8 C3 C2 115.1(2) . . ?
C14 C13 C20 106.5(2) . . ?
C14 C13 C12 122.1(2) . . ?
C20 C13 C12 131.4(2) . . ?
C38 C39 H39 121.4 . . ?
C40 C39 C38 117.2(3) . . ?
C40 C39 H39 121.4 . . ?
C27 C28 C46 120.4(3) . . ?
C29 C28 C27 117.4(3) . . ?
C29 C28 C46 122.1(3) . . ?
O22 C1 S9 123.2(2) . . ?
O22 C1 C2 124.9(3) . . ?
C2 C1 S9 111.79(17) . . ?
C5 C6 H6 119.2 . . ?
C7 C6 C5 121.7(2) . . ?
C7 C6 H6 119.2 . . ?
N33 C34 H34A 109.7 . . ?
N33 C34 H34B 109.7 . . ?
N33 C34 C35 110.0(2) . . ?
H34A C34 H34B 108.2 . . ?
C35 C34 H34A 109.7 . . ?
C35 C34 H34B 109.7 . . ?
O45 C24 S32 122.2(2) . . ?
O45 C24 C25 125.8(2) . . ?
C25 C24 S32 112.02(18) . . ?
C36 C35 C34 108.9(2) . . ?
C36 C35 H35A 109.9 . . ?
C36 C35 H35B 109.9 . . ?
C34 C35 H35A 109.9 . . ?
C34 C35 H35B 109.9 . . ?
H35A C35 H35B 108.3 . . ?
C15 C20 C13 107.2(2) . . ?
C15 C20 C19 118.7(2) . . ?
C19 C20 C13 134.1(3) . . ?
C6 C7 H7 120.4 . . ?
C8 C7 C6 119.1(2) . . ?
C8 C7 H7 120.4 . . ?
C3 C8 S9 114.27(19) . . ?
C7 C8 S9 125.23(19) . . ?
C7 C8 C3 120.4(2) . . ?
C43 C42 H42 120.9 . . ?
C41 C42 C43 118.2(3) . . ?
C41 C42 H42 120.9 . . ?
C15 C16 H16 121.2 . . ?
C17 C16 C15 117.5(3) . . ?
C17 C16 H16 121.2 . . ?
C26 C31 S32 114.1(2) . . ?
C26 C31 C30 119.8(3) . . ?
C30 C31 S32 126.1(2) . . ?
C16 C17 H17 119.5 . . ?
C16 C17 C18 121.0(3) . . ?
C18 C17 H17 119.5 . . ?
C39 C40 H40 119.3 . . ?
C39 C40 C41 121.5(3) . . ?
C41 C40 H40 119.3 . . ?
C20 C19 H19 120.8 . . ?
C18 C19 C20 118.5(3) . . ?
C18 C19 H19 120.8 . . ?
N10 C11 H11A 109.7 . . ?
N10 C11 H11B 109.7 . . ?
N10 C11 C12 109.7(2) . . ?
H11A C11 H11B 108.2 . . ?
C12 C11 H11A 109.7 . . ?
C12 C11 H11B 109.7 . . ?
C28 C29 H29 119.0 . . ?
C30 C29 C28 121.9(3) . . ?
C30 C29 H29 119.0 . . ?
C42 C41 C40 121.9(2) . . ?
C42 C41 H41 119.1 . . ?
C40 C41 H41 119.1 . . ?
C31 C30 H30 120.1 . . ?
C29 C30 C31 119.8(2) . . ?
C29 C30 H30 120.1 . . ?
C17 C18 H18 119.0 . . ?
C19 C18 C17 122.0(3) . . ?
C19 C18 H18 119.0 . . ?
C13 C12 C11 109.8(2) . . ?
C13 C12 H12A 109.7 . . ?
C13 C12 H12B 109.7 . . ?
C11 C12 H12A 109.7 . . ?
C11 C12 H12B 109.7 . . ?
H12A C12 H12B 108.2 . . ?
C5 C23 H23A 109.5 . . ?
C5 C23 H23B 109.5 . . ?
C5 C23 H23C 109.5 . . ?
H23A C23 H23B 109.5 . . ?
H23A C23 H23C 109.5 . . ?
H23B C23 H23C 109.5 . . ?
C28 C46 H46A 109.5 . . ?
C28 C46 H46B 109.5 . . ?
C28 C46 H46C 109.5 . . ?
H46A C46 H46B 109.5 . . ?
H46A C46 H46C 109.5 . . ?
H46B C46 H46C 109.5 . . ?

loop_
_geom_bond_atom_site_label_1
_geom_bond_atom_site_label_2
_geom_bond_distance
_geom_bond_site_symmetry_2
_geom_bond_publ_flag
S9 C1 1.780(3) . ?
S9 C8 1.768(3) . ?
S32 C24 1.783(3) . ?
S32 C31 1.758(3) . ?
N44 H44 0.8600 . ?
N44 C37 1.380(3) . ?
N44 C38 1.377(3) . ?
O22 C1 1.200(3) . ?
N21 H21 0.8600 . ?
N21 C14 1.383(3) . ?
N21 C15 1.386(3) . ?
O45 C24 1.203(3) . ?
N10 C2 1.485(3) . ?
N10 C11 1.478(3) . ?
N10 H10 0.91(3) . ?
N33 C25 1.480(3) . ?
N33 C34 1.478(3) . ?
N33 H33 0.86(3) . ?
C14 C2 1.487(3) . ?
C14 C13 1.364(3) . ?
C37 C36 1.357(3) . ?
C37 C25 1.505(3) . ?
C36 C43 1.431(3) . ?
C36 C35 1.491(3) . ?
C38 C43 1.405(3) . ?
C38 C39 1.399(3) . ?
C43 C42 1.405(3) . ?
C25 C26 1.510(3) . ?
C25 C24 1.565(3) . ?
C27 H27 0.9300 . ?
C27 C26 1.379(4) . ?
C27 C28 1.397(3) . ?
C4 H4 0.9300 . ?
C4 C5 1.393(3) . ?
C4 C3 1.377(3) . ?
C26 C31 1.390(3) . ?
C15 C20 1.405(4) . ?
C15 C16 1.393(4) . ?
C5 C6 1.397(4) . ?
C5 C23 1.502(4) . ?
C2 C3 1.511(3) . ?
C2 C1 1.561(3) . ?
C3 C8 1.390(3) . ?
C13 C20 1.433(3) . ?
C13 C12 1.503(3) . ?
C39 H39 0.9300 . ?
C39 C40 1.373(4) . ?
C28 C29 1.386(4) . ?
C28 C46 1.502(4) . ?
C6 H6 0.9300 . ?
C6 C7 1.385(4) . ?
C34 H34A 0.9700 . ?
C34 H34B 0.9700 . ?
C34 C35 1.513(4) . ?
C35 H35A 0.9700 . ?
C35 H35B 0.9700 . ?
C20 C19 1.406(4) . ?
C7 H7 0.9300 . ?
C7 C8 1.382(4) . ?
C42 H42 0.9300 . ?
C42 C41 1.370(4) . ?
C16 H16 0.9300 . ?
C16 C17 1.379(4) . ?
C31 C30 1.393(4) . ?
C17 H17 0.9300 . ?
C17 C18 1.388(5) . ?
C40 H40 0.9300 . ?
C40 C41 1.394(5) . ?
C19 H19 0.9300 . ?
C19 C18 1.374(4) . ?
C11 H11A 0.9700 . ?
C11 H11B 0.9700 . ?
C11 C12 1.520(4) . ?
C29 H29 0.9300 . ?
C29 C30 1.370(5) . ?
C41 H41 0.9300 . ?
C30 H30 0.9300 . ?
C18 H18 0.9300 . ?
C12 H12A 0.9700 . ?
C12 H12B 0.9700 . ?
C23 H23A 0.9600 . ?
C23 H23B 0.9600 . ?
C23 H23C 0.9600 . ?
C46 H46A 0.9600 . ?
C46 H46B 0.9600 . ?
C46 H46C 0.9600 . ?

loop_
_geom_torsion_atom_site_label_1
_geom_torsion_atom_site_label_2
_geom_torsion_atom_site_label_3
_geom_torsion_atom_site_label_4
_geom_torsion
_geom_torsion_site_symmetry_1
_geom_torsion_site_symmetry_2
_geom_torsion_site_symmetry_3
_geom_torsion_site_symmetry_4
_geom_torsion_publ_flag
S32 C31 C30 C29 178.0(2) . . . . ?
N44 C37 C36 C43 2.7(3) . . . . ?
N44 C37 C36 C35 -175.2(2) . . . . ?
N44 C37 C25 N33 -172.4(2) . . . . ?
N44 C37 C25 C26 -50.8(3) . . . . ?
N44 C37 C25 C24 67.0(3) . . . . ?
N44 C38 C43 C36 0.6(3) . . . . ?
N44 C38 C43 C42 -180.0(2) . . . . ?
N44 C38 C39 C40 178.9(2) . . . . ?
N21 C14 C2 N10 -171.2(2) . . . . ?
N21 C14 C2 C3 -49.8(3) . . . . ?
N21 C14 C2 C1 69.1(3) . . . . ?
N21 C14 C13 C20 1.9(3) . . . . ?
N21 C14 C13 C12 -176.2(2) . . . . ?
N21 C15 C20 C13 0.9(3) . . . . ?
N21 C15 C20 C19 -179.6(2) . . . . ?
N21 C15 C16 C17 -179.4(2) . . . . ?
N10 C2 C3 C4 70.8(3) . . . . ?
N10 C2 C3 C8 -108.9(2) . . . . ?
N10 C2 C1 S9 104.3(2) . . . . ?
N10 C2 C1 O22 -73.7(3) . . . . ?
N10 C11 C12 C13 -46.7(3) . . . . ?
N33 C25 C26 C27 60.5(3) . . . . ?
N33 C25 C26 C31 -119.0(2) . . . . ?
N33 C25 C24 S32 116.54(18) . . . . ?
N33 C25 C24 O45 -62.0(3) . . . . ?
N33 C34 C35 C36 -48.0(3) . . . . ?
C14 N21 C15 C20 0.2(2) . . . . ?
C14 N21 C15 C16 178.3(3) . . . . ?
C14 C2 C3 C4 -49.9(3) . . . . ?
C14 C2 C3 C8 130.4(2) . . . . ?
C14 C2 C1 S9 -137.35(17) . . . . ?
C14 C2 C1 O22 44.6(3) . . . . ?
C14 C13 C20 C15 -1.7(3) . . . . ?
C14 C13 C20 C19 179.0(3) . . . . ?
C14 C13 C12 C11 17.4(3) . . . . ?
C37 N44 C38 C43 1.0(3) . . . . ?
C37 N44 C38 C39 -178.8(2) . . . . ?
C37 C36 C43 C38 -2.0(3) . . . . ?
C37 C36 C43 C42 178.7(3) . . . . ?
C37 C36 C35 C34 17.5(4) . . . . ?
C37 C25 C26 C27 -59.3(3) . . . . ?
C37 C25 C26 C31 121.2(2) . . . . ?
C37 C25 C24 S32 -125.83(17) . . . . ?
C37 C25 C24 O45 55.6(3) . . . . ?
C36 C37 C25 N33 12.9(3) . . . . ?
C36 C37 C25 C26 134.4(2) . . . . ?
C36 C37 C25 C24 -107.8(3) . . . . ?
C36 C43 C42 C41 179.8(3) . . . . ?
C38 N44 C37 C36 -2.4(3) . . . . ?
C38 N44 C37 C25 -177.8(2) . . . . ?
C38 C43 C42 C41 0.6(4) . . . . ?
C38 C39 C40 C41 1.5(4) . . . . ?
C43 C36 C35 C34 -159.9(2) . . . . ?
C43 C38 C39 C40 -1.0(4) . . . . ?
C43 C42 C41 C40 0.0(4) . . . . ?
C25 N33 C34 C35 67.7(3) . . . . ?
C25 C37 C36 C43 178.1(2) . . . . ?
C25 C37 C36 C35 0.1(4) . . . . ?
C25 C26 C31 S32 0.6(3) . . . . ?
C25 C26 C31 C30 179.6(2) . . . . ?
C27 C26 C31 S32 -178.98(18) . . . . ?
C27 C26 C31 C30 0.1(4) . . . . ?
C27 C28 C29 C30 0.8(4) . . . . ?
C4 C5 C6 C7 2.2(4) . . . . ?
C4 C3 C8 S9 178.78(17) . . . . ?
C4 C3 C8 C7 1.2(4) . . . . ?
C26 C25 C24 S32 -2.8(2) . . . . ?
C26 C25 C24 O45 178.6(3) . . . . ?
C26 C27 C28 C29 -1.7(4) . . . . ?
C26 C27 C28 C46 177.2(3) . . . . ?
C26 C31 C30 C29 -1.0(4) . . . . ?
C15 N21 C14 C2 -176.2(2) . . . . ?
C15 N21 C14 C13 -1.3(3) . . . . ?
C15 C20 C19 C18 -1.2(4) . . . . ?
C15 C16 C17 C18 0.1(4) . . . . ?
C5 C4 C3 C2 -179.1(2) . . . . ?
C5 C4 C3 C8 0.6(3) . . . . ?
C5 C6 C7 C8 -0.5(4) . . . . ?
C2 N10 C11 C12 66.1(3) . . . . ?
C2 C14 C13 C20 176.7(2) . . . . ?
C2 C14 C13 C12 -1.4(4) . . . . ?
C2 C3 C8 S9 -1.5(3) . . . . ?
C2 C3 C8 C7 -179.1(2) . . . . ?
C3 C4 C5 C6 -2.2(3) . . . . ?
C3 C4 C5 C23 178.4(2) . . . . ?
C3 C2 C1 S9 -13.0(2) . . . . ?
C3 C2 C1 O22 169.0(3) . . . . ?
C13 C14 C2 N10 14.7(3) . . . . ?
C13 C14 C2 C3 136.0(2) . . . . ?
C13 C14 C2 C1 -105.1(3) . . . . ?
C13 C20 C19 C18 178.1(3) . . . . ?
C39 C38 C43 C36 -179.5(2) . . . . ?
C39 C38 C43 C42 -0.1(4) . . . . ?
C39 C40 C41 C42 -1.1(4) . . . . ?
C28 C27 C26 C25 -178.2(2) . . . . ?
C28 C27 C26 C31 1.3(3) . . . . ?
C28 C29 C30 C31 0.6(5) . . . . ?
C1 S9 C8 C3 -5.7(2) . . . . ?
C1 S9 C8 C7 171.8(2) . . . . ?
C1 C2 C3 C4 -171.2(2) . . . . ?
C1 C2 C3 C8 9.1(3) . . . . ?
C6 C7 C8 S9 -178.5(2) . . . . ?
C6 C7 C8 C3 -1.2(4) . . . . ?
C34 N33 C25 C37 -46.1(3) . . . . ?
C34 N33 C25 C26 -170.3(2) . . . . ?
C34 N33 C25 C24 72.9(3) . . . . ?
C24 S32 C31 C26 -2.0(2) . . . . ?
C24 S32 C31 C30 179.0(3) . . . . ?
C24 C25 C26 C27 -179.0(2) . . . . ?
C24 C25 C26 C31 1.4(3) . . . . ?
C35 C36 C43 C38 175.7(3) . . . . ?
C35 C36 C43 C42 -3.6(5) . . . . ?
C20 C15 C16 C17 -1.5(4) . . . . ?
C20 C13 C12 C11 -160.1(2) . . . . ?
C20 C19 C18 C17 -0.2(4) . . . . ?
C8 S9 C1 O22 -171.0(3) . . . . ?
C8 S9 C1 C2 10.94(18) . . . . ?
C16 C15 C20 C13 -177.4(2) . . . . ?
C16 C15 C20 C19 2.1(4) . . . . ?
C16 C17 C18 C19 0.8(5) . . . . ?
C31 S32 C24 O45 -178.6(3) . . . . ?
C31 S32 C24 C25 2.78(18) . . . . ?
C11 N10 C2 C14 -46.9(3) . . . . ?
C11 N10 C2 C3 -171.9(2) . . . . ?
C11 N10 C2 C1 72.8(3) . . . . ?
C12 C13 C20 C15 176.1(3) . . . . ?
C12 C13 C20 C19 -3.2(5) . . . . ?
C23 C5 C6 C7 -178.5(3) . . . . ?
C46 C28 C29 C30 -178.1(3) . . . . ?

loop_
_twin_individual_id
_twin_individual_mass_fraction_refined
1 1.015(16)
2 -0.015(16)
